data_7234804
loop_
_publ_author_name
'Zhu, Li-Na'
'Deng, Zhaopeng'
'Huo, Li-Hua'
'Gao, Shan'

_publ_section_title
;
 A series of helical coordination polymers based on two racemic
 bis(pyridylmethylene) propane-1,2-diamine ligands: Relationship of
 conformations, structures and properties
;
_journal_name_full CrystEngComm
_journal_paper_doi 10.1039/C9CE01210A
_journal_year 2019
_chemical_formula_moiety 'C15 H20 Ag N4, Cl O4'
_chemical_formula_sum 'C15 H20 Ag Cl N4 O4'
_chemical_formula_weight 463.67
_space_group_crystal_system orthorhombic
_space_group_IT_number 29
_space_group_name_Hall 'P 2c -2b'
_space_group_name_H-M_alt 'P b c 21'
_symmetry_space_group_name_Hall 'P 2c -2b'
_symmetry_space_group_name_H-M 'P b c 21'
_atom_sites_solution_hydrogens mixed
_audit_creation_method SHELXL-2018/3
_audit_update_record
;
2019-07-01 deposited with the CCDC.    2019-10-28 downloaded from the CCDC.
;
_cell_angle_alpha 90
_cell_angle_beta 90
_cell_angle_gamma 90
_cell_formula_units_Z 4
_cell_length_a 9.2925(17)
_cell_length_b 17.4748(16)
_cell_length_c 11.8010(14)
_cell_measurement_reflns_used 1601
_cell_measurement_temperature 295(2)
_cell_measurement_theta_max 27.5608
_cell_measurement_theta_min 3.4528
_cell_volume 1916.3(5)
_computing_cell_refinement
;
CrysAlis Pro (Agilent, 2013)
;
_computing_data_collection
;
CrysAlis Pro (Agilent, 2013)
;
_computing_data_reduction
;
CrysAlis Pro (Agilent, 2013)
;
_computing_molecular_graphics '(K. Brandenburg, Diamond 3.1, 2009)'
_computing_publication_material '(K. Brandenburg, Diamond 3.1, 2009)'
_computing_structure_refinement 'SHELXL-2018/3 (Sheldrick, 2018)'
_diffrn_ambient_temperature 295(2)
_diffrn_detector_area_resol_mean 16.1954
_diffrn_measured_fraction_theta_full 0.996
_diffrn_measured_fraction_theta_max 0.996
_diffrn_measurement_device_type 'Xcalibur, Eos'
_diffrn_measurement_method '\w scans'
_diffrn_radiation_type MoK\a
_diffrn_radiation_wavelength 0.71073
_diffrn_reflns_av_R_equivalents 0.0367
_diffrn_reflns_av_unetI/netI 0.0374
_diffrn_reflns_Laue_measured_fraction_full 0.996
_diffrn_reflns_Laue_measured_fraction_max 0.996
_diffrn_reflns_limit_h_max 11
_diffrn_reflns_limit_h_min -11
_diffrn_reflns_limit_k_max 15
_diffrn_reflns_limit_k_min -21
_diffrn_reflns_limit_l_max 14
_diffrn_reflns_limit_l_min -14
_diffrn_reflns_number 10622
_diffrn_reflns_point_group_measured_fraction_full 0.993
_diffrn_reflns_point_group_measured_fraction_max 0.990
_diffrn_reflns_theta_full 25.242
_diffrn_reflns_theta_max 25.994
_diffrn_reflns_theta_min 3.453
_diffrn_source 'Enhance (Mo) X-ray Source'
_exptl_absorpt_coefficient_mu 1.217
_exptl_absorpt_correction_T_max 1.00000
_exptl_absorpt_correction_T_min 0.34948
_exptl_absorpt_correction_type multi-scan
_exptl_absorpt_process_details
; 
CrysAlis Pro (Agilent, 2013)
Empirical absorption correction using spherical harmonics,
 implemented in SCALE3 ABSPACK scaling algorithm. 
;
_exptl_crystal_colour colorless
_exptl_crystal_density_diffrn 1.607
_exptl_crystal_description block
_exptl_crystal_F_000 936
_exptl_crystal_size_max 0.180
_exptl_crystal_size_mid 0.160
_exptl_crystal_size_min 0.120
_refine_diff_density_max 0.450
_refine_diff_density_min -0.244
_refine_diff_density_rms 0.057
_refine_ls_abs_structure_details
;
 Refined as an inversion twin.
;
_refine_ls_abs_structure_Flack 0.48(18)
_refine_ls_extinction_method none
_refine_ls_goodness_of_fit_ref 1.034
_refine_ls_hydrogen_treatment constr
_refine_ls_matrix_type full
_refine_ls_number_parameters 228
_refine_ls_number_reflns 3740
_refine_ls_number_restraints 8
_refine_ls_restrained_S_all 1.034
_refine_ls_R_factor_all 0.1488
_refine_ls_R_factor_gt 0.0719
_refine_ls_shift/su_max 0.001
_refine_ls_shift/su_mean 0.000
_refine_ls_structure_factor_coef Fsqd
_refine_ls_weighting_details 'w=1/[\s^2^(Fo^2^)+(0.0629P)^2^+2.0203P] where P=(Fo^2^+2Fc^2^)/3'
_refine_ls_weighting_scheme calc
_refine_ls_wR_factor_gt 0.1572
_refine_ls_wR_factor_ref 0.1950
_reflns_Friedel_coverage 0.888
_reflns_Friedel_fraction_full 0.989
_reflns_Friedel_fraction_max 0.984
_reflns_number_gt 1766
_reflns_number_total 3740
_reflns_threshold_expression 'I > 2\s(I)'
_cod_data_source_file c9ce01210a2.cif
_cod_data_source_block d8440
_cod_database_code 7234804
_shelx_shelxl_version_number 2018/3
_shelx_space_group_comment
;
The symmetry employed for this shelxl refinement is uniquely defined
by the following loop, which should always be used as a source of
symmetry information in preference to the above space-group names.
They are only intended as comments.
;
_shelx_estimated_absorpt_t_min 0.811
_shelx_estimated_absorpt_t_max 0.868

loop_
_space_group_symop_operation_xyz
'x, y, z'
'-x, -y, z+1/2'
'-x, y+1/2, z'
'x, -y+1/2, z+1/2'

loop_
_atom_site_label
_atom_site_type_symbol
_atom_site_fract_x
_atom_site_fract_y
_atom_site_fract_z
_atom_site_U_iso_or_equiv
_atom_site_adp_type
_atom_site_occupancy
_atom_site_site_symmetry_order
_atom_site_calc_flag
_atom_site_refinement_flags_posn
_atom_site_refinement_flags_adp
Ag1 Ag 0.25853(18) 0.82645(5) 1.0031(5) 0.1363(7) Uani 1 1 d . .
Cl1 Cl -0.2388(6) 0.5236(2) 0.4989(11) 0.1182(13) Uani 1 1 d . .
O1 O -0.1427(18) 0.4773(11) 0.445(2) 0.261(14) Uani 1 1 d . .
O2 O -0.338(2) 0.4762(11) 0.521(3) 0.248(11) Uani 1 1 d . .
O3 O -0.161(4) 0.563(2) 0.563(2) 0.350(19) Uani 1 1 d . .
O4 O -0.302(3) 0.5664(11) 0.4191(17) 0.239(10) Uani 1 1 d . .
N1 N 0.4006(19) 0.7574(10) 0.8803(18) 0.132(7) Uani 1 1 d . .
N2 N 0.3583(19) 0.5630(9) 0.5962(14) 0.121(5) Uani 1 1 d . .
H2N H 0.443323 0.556361 0.569162 0.182 Uiso 1 1 d R U
N3 N 0.1622(18) 0.5643(9) 0.4061(14) 0.116(5) Uani 1 1 d . .
H3N H 0.077587 0.555368 0.432568 0.173 Uiso 1 1 d R U
N4 N 0.1227(16) 0.7595(11) 0.1303(14) 0.126(6) Uani 1 1 d . .
C1 C 0.505(4) 0.7905(18) 0.814(3) 0.183(13) Uani 1 1 d . .
H1 H 0.532735 0.839327 0.836178 0.219 Uiso 1 1 calc R U
C2 C 0.568(3) 0.7647(19) 0.728(4) 0.23(2) Uani 1 1 d . .
H2 H 0.635801 0.794034 0.690234 0.273 Uiso 1 1 calc R U
C3 C 0.531(3) 0.6856(19) 0.689(3) 0.171(13) Uani 1 1 d . .
H3A H 0.576265 0.661732 0.627821 0.206 Uiso 1 1 calc R U
C4 C 0.429(3) 0.6538(13) 0.748(3) 0.144(9) Uani 1 1 d . U
C5 C 0.364(2) 0.6905(13) 0.842(2) 0.118(6) Uani 1 1 d . U
H5 H 0.290316 0.664762 0.878983 0.141 Uiso 1 1 calc R U
C6 C 0.369(3) 0.5698(13) 0.720(2) 0.137(8) Uani 1 1 d . .
H6A H 0.433678 0.531177 0.749489 0.165 Uiso 1 1 calc R U
H6B H 0.275118 0.562710 0.754153 0.165 Uiso 1 1 calc R U
C7 C 0.271(3) 0.4980(16) 0.565(2) 0.130(9) Uani 1 1 d . .
H7A H 0.178705 0.500908 0.603501 0.156 Uiso 1 1 calc R U
H7B H 0.318371 0.451090 0.588787 0.156 Uiso 1 1 calc R U
C8 C 0.249(2) 0.498(2) 0.440(3) 0.155(12) Uani 1 1 d . .
H8 H 0.345194 0.508761 0.408665 0.186 Uiso 1 1 calc R U
C9 C 0.226(3) 0.4179(12) 0.413(2) 0.192(12) Uani 1 1 d . .
H9A H 0.246895 0.408917 0.334789 0.288 Uiso 1 1 calc R U
H9B H 0.126995 0.405033 0.428063 0.288 Uiso 1 1 calc R U
H9C H 0.287265 0.386796 0.459543 0.288 Uiso 1 1 calc R U
C10 C 0.144(4) 0.5741(11) 0.288(2) 0.196(14) Uani 1 1 d . .
H10A H 0.074627 0.536489 0.262377 0.236 Uiso 1 1 calc R U
H10B H 0.234872 0.562393 0.251759 0.236 Uiso 1 1 calc R U
C11 C 0.097(2) 0.6493(12) 0.2480(16) 0.111(7) Uani 1 1 d . .
C12 C 0.001(4) 0.6889(18) 0.304(2) 0.157(12) Uani 1 1 d . .
H12 H -0.026324 0.669536 0.374364 0.188 Uiso 1 1 calc R U
C13 C 0.015(3) 0.789(2) 0.172(3) 0.189(11) Uani 1 1 d . U
H13 H -0.022616 0.833913 0.141853 0.227 Uiso 1 1 calc R U
C14 C 0.162(2) 0.6871(11) 0.160(2) 0.123(6) Uani 1 1 d . .
H14 H 0.234160 0.662637 0.119551 0.148 Uiso 1 1 calc R U
C15 C -0.057(2) 0.751(3) 0.274(3) 0.201(11) Uani 1 1 d . U
H15 H -0.137096 0.771719 0.310002 0.241 Uiso 1 1 calc R U

loop_
_atom_site_aniso_label
_atom_site_aniso_U_11
_atom_site_aniso_U_22
_atom_site_aniso_U_33
_atom_site_aniso_U_23
_atom_site_aniso_U_13
_atom_site_aniso_U_12
Ag1 0.1937(14) 0.0724(6) 0.1427(10) -0.0037(19) -0.0278(13) 0.0017(11)
Cl1 0.133(3) 0.0885(19) 0.133(3) 0.001(6) -0.035(3) -0.013(3)
O1 0.155(12) 0.223(19) 0.41(3) -0.18(2) 0.044(15) 0.018(12)
O2 0.197(14) 0.199(18) 0.35(3) -0.13(2) -0.01(2) -0.065(14)
O3 0.46(4) 0.31(3) 0.27(3) 0.01(2) -0.05(3) -0.29(3)
O4 0.40(3) 0.120(12) 0.192(16) 0.068(12) -0.153(18) -0.006(15)
N1 0.146(13) 0.065(9) 0.18(2) -0.005(11) -0.010(12) 0.022(9)
N2 0.172(16) 0.094(12) 0.098(12) -0.004(10) 0.006(11) 0.032(10)
N3 0.147(12) 0.093(12) 0.106(13) -0.012(10) 0.012(9) 0.003(9)
N4 0.099(10) 0.149(14) 0.130(14) 0.036(12) -0.043(9) 0.024(9)
C1 0.22(3) 0.102(18) 0.23(4) -0.04(2) 0.02(3) -0.05(2)
C2 0.19(2) 0.13(2) 0.37(6) -0.06(3) 0.13(3) -0.043(18)
C3 0.126(19) 0.17(3) 0.22(3) -0.07(2) 0.06(2) -0.007(17)
C4 0.137(19) 0.114(18) 0.18(2) 0.023(16) 0.024(17) 0.038(14)
C5 0.121(15) 0.114(16) 0.118(14) 0.055(13) -0.008(12) 0.021(11)
C6 0.166(19) 0.106(17) 0.14(2) -0.005(16) 0.006(16) 0.027(14)
C7 0.24(3) 0.055(13) 0.097(16) -0.029(13) 0.006(13) 0.009(11)
C8 0.21(3) 0.090(19) 0.17(3) -0.049(19) 0.016(16) -0.026(14)
C9 0.33(3) 0.102(14) 0.141(17) -0.030(13) -0.059(19) -0.007(16)
C10 0.42(4) 0.058(12) 0.109(19) -0.021(12) -0.03(2) 0.021(18)
C11 0.136(15) 0.123(16) 0.075(11) -0.003(11) 0.032(11) 0.019(12)
C12 0.17(2) 0.17(2) 0.13(2) 0.08(2) -0.029(19) -0.023(19)
C13 0.104(15) 0.25(2) 0.21(2) 0.10(2) -0.048(15) 0.057(17)
C14 0.153(15) 0.097(13) 0.120(15) 0.035(12) -0.029(13) 0.019(12)
C15 0.124(14) 0.26(2) 0.22(2) 0.09(2) -0.036(15) 0.059(18)

loop_
_atom_type_symbol
_atom_type_description
_atom_type_scat_dispersion_real
_atom_type_scat_dispersion_imag
_atom_type_scat_source
C C 0.0033 0.0016 'International Tables Vol C Tables 4.2.6.8 and 6.1.1.4'
H H 0.0000 0.0000 'International Tables Vol C Tables 4.2.6.8 and 6.1.1.4'
N N 0.0061 0.0033 'International Tables Vol C Tables 4.2.6.8 and 6.1.1.4'
O O 0.0106 0.0060 'International Tables Vol C Tables 4.2.6.8 and 6.1.1.4'
Cl Cl 0.1484 0.1585 'International Tables Vol C Tables 4.2.6.8 and 6.1.1.4'
Ag Ag -0.8971 1.1015 'International Tables Vol C Tables 4.2.6.8 and 6.1.1.4'

loop_
_geom_angle_atom_site_label_1
_geom_angle_atom_site_label_2
_geom_angle_atom_site_label_3
_geom_angle
_geom_angle_site_symmetry_1
_geom_angle_site_symmetry_3
N4 Ag1 N1 117.5(6) 1_556 .
N4 Ag1 N3 121.0(6) 1_556 4_565
N1 Ag1 N3 109.3(7) . 4_565
N4 Ag1 N2 108.9(7) 1_556 4_565
N1 Ag1 N2 119.1(7) . 4_565
N3 Ag1 N2 73.9(4) 4_565 4_565
O3 Cl1 O2 131(2) . .
O3 Cl1 O4 112.1(16) . .
O2 Cl1 O4 100.9(16) . .
O3 Cl1 O1 103(2) . .
O2 Cl1 O1 100.6(12) . .
O4 Cl1 O1 106.7(18) . .
C5 N1 C1 111(2) . .
C5 N1 Ag1 122.9(17) . .
C1 N1 Ag1 122.8(18) . .
C7 N2 C6 111(2) . .
C7 N2 Ag1 107.5(14) . 4_564
C6 N2 Ag1 114.5(13) . 4_564
C7 N2 H2N 108.4 . .
C6 N2 H2N 108.6 . .
Ag1 N2 H2N 107.0 4_564 .
C10 N3 C8 115(2) . .
C10 N3 Ag1 114.7(14) . 4_564
C8 N3 Ag1 107.1(14) . 4_564
C10 N3 H3N 105.7 . .
C8 N3 H3N 105.2 . .
Ag1 N3 H3N 108.3 4_564 .
C13 N4 C14 120(2) . .
C13 N4 Ag1 120(2) . 1_554
C14 N4 Ag1 119.9(15) . 1_554
C2 C1 N1 130(3) . .
C2 C1 H1 115.1 . .
N1 C1 H1 115.1 . .
C1 C2 C3 119(3) . .
C1 C2 H2 120.7 . .
C3 C2 H2 120.7 . .
C4 C3 C2 113(3) . .
C4 C3 H3A 123.5 . .
C2 C3 H3A 123.5 . .
C3 C4 C5 123(3) . .
C3 C4 C6 122(3) . .
C5 C4 C6 115(2) . .
N1 C5 C4 125(2) . .
N1 C5 H5 117.6 . .
C4 C5 H5 117.6 . .
N2 C6 C4 108(2) . .
N2 C6 H6A 110.2 . .
C4 C6 H6A 110.2 . .
N2 C6 H6B 110.1 . .
C4 C6 H6B 110.2 . .
H6A C6 H6B 108.5 . .
N2 C7 C8 109(3) . .
N2 C7 H7A 109.9 . .
C8 C7 H7A 109.9 . .
N2 C7 H7B 109.9 . .
C8 C7 H7B 109.9 . .
H7A C7 H7B 108.3 . .
C9 C8 N3 128(2) . .
C9 C8 C7 104(3) . .
N3 C8 C7 110(3) . .
C9 C8 H8 104.3 . .
N3 C8 H8 104.3 . .
C7 C8 H8 104.3 . .
C8 C9 H9A 109.5 . .
C8 C9 H9B 109.5 . .
H9A C9 H9B 109.5 . .
C8 C9 H9C 109.5 . .
H9A C9 H9C 109.5 . .
H9B C9 H9C 109.5 . .
N3 C10 C11 117.6(18) . .
N3 C10 H10A 107.9 . .
C11 C10 H10A 107.9 . .
N3 C10 H10B 107.9 . .
C11 C10 H10B 107.9 . .
H10A C10 H10B 107.2 . .
C12 C11 C14 115(2) . .
C12 C11 C10 121(2) . .
C14 C11 C10 123(2) . .
C15 C12 C11 127(3) . .
C15 C12 H12 116.5 . .
C11 C12 H12 116.5 . .
N4 C13 C15 119(3) . .
N4 C13 H13 120.3 . .
C15 C13 H13 120.3 . .
N4 C14 C11 122(2) . .
N4 C14 H14 119.1 . .
C11 C14 H14 119.1 . .
C12 C15 C13 114(3) . .
C12 C15 H15 123.0 . .
C13 C15 H15 123.0 . .

loop_
_geom_bond_atom_site_label_1
_geom_bond_atom_site_label_2
_geom_bond_distance
_geom_bond_site_symmetry_2
Ag1 N4 2.284(18) 1_556
Ag1 N1 2.302(18) .
Ag1 N3 2.399(17) 4_565
Ag1 N2 2.408(17) 4_565
Cl1 O3 1.25(2) .
Cl1 O2 1.27(2) .
Cl1 O4 1.338(17) .
Cl1 O1 1.366(16) .
N1 C5 1.30(2) .
N1 C1 1.37(4) .
N2 C7 1.44(3) .
N2 C6 1.47(2) .
N2 H2N 0.8599 .
N3 C10 1.41(3) .
N3 C8 1.47(4) .
N3 H3N 0.8600 .
N4 C13 1.23(4) .
N4 C14 1.36(2) .
C1 C2 1.25(5) .
C1 H1 0.9300 .
C2 C3 1.50(4) .
C2 H2 0.9300 .
C3 C4 1.30(4) .
C3 H3A 0.9300 .
C4 C5 1.42(3) .
C4 C6 1.61(3) .
C5 H5 0.9300 .
C6 H6A 0.9700 .
C6 H6B 0.9700 .
C7 C8 1.50(2) .
C7 H7A 0.9700 .
C7 H7B 0.9700 .
C8 C9 1.45(4) .
C8 H8 0.9800 .
C9 H9A 0.9600 .
C9 H9B 0.9600 .
C9 H9C 0.9600 .
C10 C11 1.46(3) .
C10 H10A 0.9700 .
C10 H10B 0.9700 .
C11 C12 1.31(4) .
C11 C14 1.37(3) .
C12 C15 1.27(5) .
C12 H12 0.9300 .
C13 C15 1.52(5) .
C13 H13 0.9300 .
C14 H14 0.9300 .
C15 H15 0.9300 .

loop_
_geom_hbond_atom_site_label_D
_geom_hbond_atom_site_label_H
_geom_hbond_atom_site_label_A
_geom_hbond_distance_DH
_geom_hbond_distance_HA
_geom_hbond_distance_DA
_geom_hbond_angle_DHA
_geom_hbond_site_symmetry_A
_geom_hbond_publ_flag
N2 H2N O2 0.86 2.53 3.33(2) 153.6 1_655 yes
N3 H3N O1 0.86 2.46 3.25(3) 151.8 . yes

loop_
_geom_torsion_atom_site_label_1
_geom_torsion_atom_site_label_2
_geom_torsion_atom_site_label_3
_geom_torsion_atom_site_label_4
_geom_torsion
_geom_torsion_site_symmetry_1
C5 N1 C1 C2 -2(6) .
Ag1 N1 C1 C2 -163(4) .
N1 C1 C2 C3 -1(8) .
C1 C2 C3 C4 3(6) .
C2 C3 C4 C5 -1(4) .
C2 C3 C4 C6 178(3) .
C1 N1 C5 C4 4(3) .
Ag1 N1 C5 C4 164.7(16) .
C3 C4 C5 N1 -2(4) .
C6 C4 C5 N1 178(2) .
C7 N2 C6 C4 -165.0(17) .
Ag1 N2 C6 C4 -43(2) 4_564
C3 C4 C6 N2 -40(4) .
C5 C4 C6 N2 140(2) .
C6 N2 C7 C8 174(2) .
Ag1 N2 C7 C8 48(2) 4_564
C10 N3 C8 C9 -58(4) .
Ag1 N3 C8 C9 173(2) 4_564
C10 N3 C8 C7 175(2) .
Ag1 N3 C8 C7 46(2) 4_564
N2 C7 C8 C9 153.6(18) .
N2 C7 C8 N3 -66(2) .
C8 N3 C10 C11 -162(2) .
Ag1 N3 C10 C11 -37(4) 4_564
N3 C10 C11 C12 -38(5) .
N3 C10 C11 C14 132(3) .
C14 C11 C12 C15 15(5) .
C10 C11 C12 C15 -173(3) .
C14 N4 C13 C15 12(5) .
Ag1 N4 C13 C15 -168(3) 1_554
C13 N4 C14 C11 -10(4) .
Ag1 N4 C14 C11 170.0(15) 1_554
C12 C11 C14 N4 -4(3) .
C10 C11 C14 N4 -175(2) .
C11 C12 C15 C13 -13(5) .
N4 C13 C15 C12 -2(6) .
